data_4310537
loop_
_publ_author_name
'Sergei Fokin'
'Victor Ovcharenko'
'Galina Romanenko'
'Vladimir Ikorskii'

_publ_section_title
;
 Problem of a Wide Variety of Products in the Cu(hfac)2-Nitroxide System
;
_journal_name_full 'Inorganic Chemistry'
_journal_page_first 969
_journal_page_last 977
_journal_paper_doi 10.1021/ic034964d
_journal_volume 43
_journal_year 2004
_chemical_formula_sum 'C34 H28 Cu2 F24 N4 O10'
_chemical_formula_weight 1235.68
_space_group_IT_number 14
_symmetry_cell_setting monoclinic
_symmetry_space_group_name_Hall '-P 2yn'
_symmetry_space_group_name_H-M 'P 1 21/n 1'
_atom_sites_solution_hydrogens geom
_atom_sites_solution_primary direct
_atom_sites_solution_secondary difmap
_audit_creation_method SHELXL-97
_cell_angle_alpha 90.00
_cell_angle_beta 98.66(2)
_cell_angle_gamma 90.00
_cell_formula_units_Z 4
_cell_length_a 13.962(4)
_cell_length_b 18.806(5)
_cell_length_c 18.556(5)
_cell_measurement_temperature 293(2)
_cell_volume 4817(2)
_computing_structure_refinement 'SHELXL-97 (Sheldrick, 1997)'
_computing_structure_solution 'SHELXS-97 (Sheldrick, 1990)'
_diffrn_ambient_temperature 293(2)
_diffrn_measured_fraction_theta_full 0.654
_diffrn_measured_fraction_theta_max 0.654
_diffrn_radiation_monochromator graphite
_diffrn_radiation_source 'fine-focus sealed tube'
_diffrn_radiation_type MoK\a
_diffrn_radiation_wavelength 0.71069
_diffrn_reflns_av_R_equivalents 0.0164
_diffrn_reflns_av_sigmaI/netI 0.0235
_diffrn_reflns_limit_h_max 0
_diffrn_reflns_limit_h_min -16
_diffrn_reflns_limit_k_max 22
_diffrn_reflns_limit_k_min 0
_diffrn_reflns_limit_l_max 22
_diffrn_reflns_limit_l_min -21
_diffrn_reflns_number 5808
_diffrn_reflns_theta_full 25.01
_diffrn_reflns_theta_max 25.01
_diffrn_reflns_theta_min 1.98
_exptl_absorpt_coefficient_mu 1.030
_exptl_crystal_density_diffrn 1.704
_exptl_crystal_density_method 'not measured'
_exptl_crystal_F_000 2456
_refine_diff_density_max 0.839
_refine_diff_density_min -0.547
_refine_diff_density_rms 0.086
_refine_ls_extinction_coef 0.0009(3)
_refine_ls_extinction_expression Fc^*^=kFc[1+0.001xFc^2^\l^3^/sin(2\q)]^-1/4^
_refine_ls_extinction_method SHELXL
_refine_ls_goodness_of_fit_ref 1.154
_refine_ls_hydrogen_treatment mixed
_refine_ls_matrix_type full
_refine_ls_number_parameters 759
_refine_ls_number_reflns 5548
_refine_ls_number_restraints 3
_refine_ls_restrained_S_all 1.155
_refine_ls_R_factor_all 0.0662
_refine_ls_R_factor_gt 0.0662
_refine_ls_shift/su_max 2.520
_refine_ls_shift/su_mean 0.064
_refine_ls_structure_factor_coef Fsqd
_refine_ls_weighting_details 'calc w=1/[\s^2^(Fo^2^)+(0.1267P)^2^+6.7494P] where P=(Fo^2^+2Fc^2^)/3'
_refine_ls_weighting_scheme calc
_refine_ls_wR_factor_gt 0.1926
_refine_ls_wR_factor_ref 0.1926
_reflns_number_gt 5548
_reflns_number_total 5548
_reflns_threshold_expression >2sigma(I)
_cod_data_source_file ic034964dsi20030813_090632_15.cif
_cod_data_source_block a114
_cod_depositor_comments
;
The following automatic conversions were performed:

data name '_atom_site_symetry_multiplicity' was replaced with
'_atom_site_symmetry_multiplicity' as specified in the replacement
file 'data/replacement-values/replacement_tags.lst'.

Automatic conversion script
Id: cif_correct_tags 9268 2022-04-12 08:56:07Z antanas 
;
_cod_database_code 4310537

loop_
_symmetry_equiv_pos_as_xyz
'x, y, z'
'-x+1/2, y+1/2, -z+1/2'
'-x, -y, -z'
'x-1/2, -y-1/2, z-1/2'

loop_
_atom_site_label
_atom_site_type_symbol
_atom_site_fract_x
_atom_site_fract_y
_atom_site_fract_z
_atom_site_U_iso_or_equiv
_atom_site_adp_type
_atom_site_occupancy
_atom_site_symmetry_multiplicity
_atom_site_calc_flag
_atom_site_refinement_flags
_atom_site_disorder_assembly
_atom_site_disorder_group
Cu1 Cu 0.24751(5) 0.38275(4) 0.73246(4) 0.0501(3) Uani 1 1 d . . .
O1 O 0.1553(3) 0.4554(2) 0.6967(3) 0.0688(13) Uani 1 1 d . . .
C1 C 0.0108(10) 0.5112(6) 0.6485(10) 0.130(5) Uani 1 1 d . . .
F1 F 0.0067(9) 0.5449(6) 0.7099(9) 0.259(8) Uani 1 1 d . . .
F2 F -0.0740(6) 0.5040(4) 0.6210(8) 0.236(6) Uani 1 1 d . . .
F3 F 0.0507(9) 0.5576(7) 0.6173(10) 0.265(9) Uani 1 1 d . . .
C2 C 0.0715(5) 0.4444(4) 0.6649(5) 0.073(2) Uani 1 1 d . . .
C3 C 0.0300(6) 0.3809(5) 0.6407(5) 0.080(2) Uani 1 1 d . . .
H3A H -0.034(6) 0.386(4) 0.617(5) 0.08(2) Uiso 1 1 d . . .
C4 C 0.0823(5) 0.3182(4) 0.6487(4) 0.0656(18) Uani 1 1 d . . .
C5 C 0.0326(8) 0.2512(6) 0.6168(8) 0.109(4) Uani 1 1 d . . .
F4 F -0.0399(10) 0.2354(6) 0.6455(8) 0.252(7) Uani 1 1 d . . .
F5 F -0.0108(10) 0.2597(5) 0.5512(5) 0.214(5) Uani 1 1 d . . .
F6 F 0.0799(7) 0.1986(5) 0.6186(8) 0.259(8) Uani 1 1 d . . .
O2 O 0.1677(3) 0.3094(2) 0.6779(3) 0.0652(12) Uani 1 1 d . . .
O3 O 0.2124(3) 0.3577(2) 0.8411(3) 0.0579(11) Uani 1 1 d . . .
C6 C 0.2454(7) 0.3263(6) 0.9629(5) 0.086(3) Uani 1 1 d . . .
F7 F 0.2036(15) 0.2734(6) 0.9744(6) 0.329(11) Uani 1 1 d . . .
F8 F 0.1911(8) 0.3749(7) 0.9782(4) 0.203(5) Uani 1 1 d . . .
F9 F 0.3136(6) 0.3297(8) 1.0154(4) 0.207(6) Uani 1 1 d . . .
C7 C 0.2723(5) 0.3291(4) 0.8864(4) 0.0609(17) Uani 1 1 d . . .
C8 C 0.3631(6) 0.3001(4) 0.8770(4) 0.0658(19) Uani 1 1 d . . .
H8A H 0.407(7) 0.286(5) 0.915(5) 0.10(3) Uiso 1 1 d . . .
C9 C 0.3955(5) 0.2971(3) 0.8111(4) 0.0535(15) Uani 1 1 d . . .
C10 C 0.4950(6) 0.2640(5) 0.8091(5) 0.078(2) Uani 1 1 d . . .
F10 F 0.5537(4) 0.3114(4) 0.7869(5) 0.143(3) Uani 1 1 d . . .
F11 F 0.5387(5) 0.2409(5) 0.8707(4) 0.168(4) Uani 1 1 d . . .
F12 F 0.4930(4) 0.2133(3) 0.7614(4) 0.130(2) Uani 1 1 d . . .
O4 O 0.3554(3) 0.3167(2) 0.7497(2) 0.0550(10) Uani 1 1 d . . .
Cu2 Cu 0.04332(6) 0.71138(5) 0.91720(5) 0.0594(3) Uani 1 1 d . . .
O5 O 0.1489(3) 0.7761(3) 0.9521(3) 0.0687(13) Uani 1 1 d . . .
C11 C 0.2498(8) 0.8522(5) 1.0267(6) 0.093(3) Uani 1 1 d . . .
F13 F 0.3031(5) 0.8581(4) 1.0883(4) 0.144(3) Uani 1 1 d . . .
F14 F 0.1958(7) 0.9133(4) 1.0279(6) 0.175(4) Uani 1 1 d . . .
F15 F 0.2920(7) 0.8662(6) 0.9739(5) 0.222(6) Uani 1 1 d . . .
C12 C 0.1813(5) 0.7891(4) 1.0175(4) 0.0658(19) Uani 1 1 d . . .
C13 C 0.1651(6) 0.7559(5) 1.0791(5) 0.077(2) Uani 1 1 d . . .
H13A H 0.194(6) 0.774(5) 1.118(5) 0.09(3) Uiso 1 1 d . . .
C14 C 0.1000(6) 0.6994(4) 1.0798(4) 0.0687(19) Uani 1 1 d . . .
C15 C 0.0937(8) 0.6648(5) 1.1522(5) 0.091(3) Uani 1 1 d . . .
F16 F 0.0104(7) 0.6564(10) 1.1657(5) 0.264(8) Uani 1 1 d . . .
F17 F 0.1359(10) 0.6938(7) 1.2075(4) 0.242(7) Uani 1 1 d . . .
F18 F 0.1267(14) 0.6052(6) 1.1566(6) 0.278(9) Uani 1 1 d . . .
O6 O 0.0474(4) 0.6730(3) 1.0283(3) 0.0747(14) Uani 1 1 d . . .
O7 O -0.0421(3) 0.7952(3) 0.9113(3) 0.0719(14) Uani 1 1 d . . .
C16 C -0.1743(7) 0.8703(5) 0.8788(6) 0.087(3) Uani 1 1 d . . .
F19 F -0.1742(7) 0.8998(4) 0.8141(4) 0.151(3) Uani 1 1 d . . .
F20 F -0.1276(5) 0.9156(3) 0.9239(4) 0.126(2) Uani 1 1 d . . .
F21 F -0.2617(4) 0.8692(4) 0.8922(6) 0.172(4) Uani 1 1 d . . .
C17 C -0.1281(5) 0.7968(4) 0.8802(4) 0.0643(18) Uani 1 1 d . . .
C18 C -0.1845(5) 0.7418(5) 0.8497(4) 0.071(2) Uani 1 1 d . . .
H18A H -0.249(7) 0.755(5) 0.837(5) 0.10(3) Uiso 1 1 d . . .
C19 C -0.1466(5) 0.6746(5) 0.8484(4) 0.070(2) Uani 1 1 d . . .
C20 C -0.2126(7) 0.6163(6) 0.8127(6) 0.094(3) Uani 1 1 d . . .
F22 F -0.2994(5) 0.6288(6) 0.8075(10) 0.279(9) Uani 1 1 d . . .
F23 F -0.2056(10) 0.5594(6) 0.8473(7) 0.236(7) Uani 1 1 d . . .
F24 F -0.1949(9) 0.5978(8) 0.7541(6) 0.263(8) Uani 1 1 d . . .
O8 O -0.0639(3) 0.6523(3) 0.8743(3) 0.0705(13) Uani 1 1 d . . .
O01 O 0.3331(3) 0.4563(2) 0.7815(2) 0.0520(10) Uani 1 1 d . . .
N1 N 0.3409(4) 0.5166(3) 0.7478(3) 0.0525(12) Uani 1 1 d . . .
C01 C 0.4125(5) 0.5256(4) 0.6967(4) 0.0664(18) Uani 1 1 d . . .
C011 C 0.4103(10) 0.4612(6) 0.6460(7) 0.086(3) Uani 1 1 d . . .
H01A H 0.351(7) 0.450(5) 0.623(5) 0.09(3) Uiso 1 1 d . . .
H01B H 0.437(7) 0.427(6) 0.674(6) 0.11(4) Uiso 1 1 d . . .
H01C H 0.468(6) 0.472(4) 0.608(5) 0.09(3) Uiso 1 1 d . . .
C012 C 0.5120(6) 0.5315(7) 0.7441(7) 0.093(3) Uani 1 1 d . . .
H01D H 0.518(7) 0.570(5) 0.784(5) 0.10(3) Uiso 1 1 d . . .
H01E H 0.569(8) 0.539(5) 0.723(6) 0.12(4) Uiso 1 1 d . . .
H01F H 0.516(7) 0.490(5) 0.781(5) 0.10(3) Uiso 1 1 d . . .
C02 C 0.3758(7) 0.5955(4) 0.6597(5) 0.082(2) Uani 1 1 d . . .
C021 C 0.4519(12) 0.6474(8) 0.6422(12) 0.126(6) Uani 1 1 d . . .
H02A H 0.473(9) 0.656(7) 0.689(6) 0.11(5) Uiso 1 1 d . . .
H02B H 0.406(6) 0.701(5) 0.637(5) 0.09(3) Uiso 1 1 d . . .
H02C H 0.456(6) 0.632(4) 0.609(5) 0.06(3) Uiso 1 1 d . . .
C022 C 0.2975(10) 0.5824(7) 0.5908(6) 0.105(3) Uani 1 1 d . . .
H02D H 0.260(6) 0.628(5) 0.582(4) 0.08(2) Uiso 1 1 d . . .
H02E H 0.232(7) 0.557(5) 0.616(6) 0.12(3) Uiso 1 1 d . . .
H02F H 0.342(8) 0.568(6) 0.545(6) 0.14(4) Uiso 1 1 d . . .
N2 N 0.3226(4) 0.6274(3) 0.7154(4) 0.0663(16) Uani 1 1 d . . .
O02 O 0.2933(5) 0.6899(3) 0.7124(4) 0.0919(18) Uani 1 1 d . . .
C03 C 0.2963(4) 0.5765(3) 0.7611(4) 0.0516(15) Uani 1 1 d . . .
C04 C 0.2328(4) 0.5874(3) 0.8130(3) 0.0502(14) Uani 1 1 d . . .
C05 C 0.1955(4) 0.6514(4) 0.8356(4) 0.0519(15) Uani 1 1 d . . .
H05A H 0.202(4) 0.691(3) 0.818(3) 0.036(15) Uiso 1 1 d . . .
N3 N 0.1343(4) 0.6388(3) 0.8835(3) 0.0566(13) Uani 1 1 d . . .
N4 N 0.1322(4) 0.5673(3) 0.8909(3) 0.0586(14) Uani 1 1 d . . .
C4N C 0.0716(9) 0.5316(6) 0.9378(6) 0.085(3) Uani 1 1 d . . .
H4NA H 0.066(9) 0.491(7) 0.938(7) 0.14(5) Uiso 1 1 d . . .
H4NB H 0.014(9) 0.547(7) 0.947(7) 0.13(4) Uiso 1 1 d . . .
H4NC H 0.094(6) 0.541(5) 0.987(5) 0.08(3) Uiso 1 1 d . . .
C06 C 0.1905(5) 0.5354(4) 0.8506(4) 0.0553(15) Uani 1 1 d . . .
H06A H 0.201(5) 0.487(4) 0.855(3) 0.051(17) Uiso 1 1 d . . .
C1S C 0.3288(18) 0.5854(19) 1.045(2) 0.217(10) Uani 1 1 d D . .
H1 H 0.3183 0.5908 1.0947 0.5(4) Uiso 1 1 calc R . .
H2 H 0.2768 0.5582 1.0186 1.2(6) Uiso 1 1 calc R . .
H3 H 0.3309 0.6315 1.0231 0.22(11) Uiso 1 1 calc R . .
C2S C 0.423(3) 0.548(2) 1.043(2) 0.34(2) Uani 1 1 d D . .
H4 H 0.4732 0.5798 1.0657 0.7(4) Uiso 1 1 calc R . .
H5 H 0.4234 0.5076 1.0761 0.36(12) Uiso 1 1 calc R . .
C3S C 0.458(2) 0.519(2) 0.977(2) 0.44(4) Uani 1 1 d D . .
H6 H 0.4125 0.4876 0.9486 1.0(6) Uiso 1 1 calc R . .
H7 H 0.4794 0.5562 0.9463 0.3(9) Uiso 1 1 calc R . .

loop_
_atom_site_aniso_label
_atom_site_aniso_U_11
_atom_site_aniso_U_22
_atom_site_aniso_U_33
_atom_site_aniso_U_23
_atom_site_aniso_U_13
_atom_site_aniso_U_12
Cu1 0.0460(4) 0.0421(4) 0.0589(5) -0.0006(3) -0.0024(3) -0.0003(3)
O1 0.058(3) 0.047(2) 0.093(4) -0.004(2) -0.014(3) 0.004(2)
C1 0.103(9) 0.073(7) 0.195(14) -0.015(9) -0.035(9) 0.029(6)
F1 0.214(11) 0.162(9) 0.365(17) -0.111(12) -0.077(12) 0.118(9)
F2 0.110(6) 0.123(6) 0.432(17) -0.029(8) -0.105(8) 0.062(5)
F3 0.196(11) 0.146(8) 0.47(2) 0.161(12) 0.103(13) 0.098(8)
C2 0.058(4) 0.063(4) 0.093(5) -0.004(4) -0.010(4) 0.009(4)
C3 0.049(4) 0.078(5) 0.106(6) -0.010(5) -0.013(4) 0.004(4)
C4 0.051(4) 0.066(4) 0.075(5) -0.009(4) -0.008(3) -0.007(3)
C5 0.069(6) 0.088(7) 0.150(10) -0.008(7) -0.042(6) -0.010(5)
F4 0.238(12) 0.182(9) 0.361(18) -0.115(10) 0.132(12) -0.152(10)
F5 0.303(13) 0.162(8) 0.147(7) -0.033(6) -0.065(9) -0.094(9)
F6 0.149(7) 0.108(6) 0.47(2) -0.140(9) -0.132(10) 0.015(5)
O2 0.061(3) 0.051(3) 0.078(3) -0.007(2) -0.007(2) -0.005(2)
O3 0.051(2) 0.059(3) 0.064(3) 0.006(2) 0.008(2) 0.003(2)
C6 0.068(5) 0.114(7) 0.078(6) 0.034(5) 0.021(5) 0.021(5)
F7 0.68(3) 0.214(11) 0.149(8) -0.071(7) 0.250(14) -0.243(15)
F8 0.233(10) 0.291(13) 0.098(5) 0.041(6) 0.069(6) 0.147(10)
F9 0.128(6) 0.421(18) 0.074(4) 0.028(7) 0.017(4) 0.089(9)
C7 0.058(4) 0.056(4) 0.069(4) 0.004(3) 0.011(4) -0.003(3)
C8 0.060(4) 0.064(4) 0.071(5) 0.012(4) 0.000(4) 0.013(3)
C9 0.054(4) 0.043(3) 0.061(4) 0.001(3) 0.000(3) 0.001(3)
C10 0.055(4) 0.092(6) 0.085(6) 0.006(5) 0.004(4) 0.019(4)
F10 0.060(3) 0.155(6) 0.218(8) 0.011(5) 0.036(4) 0.001(4)
F11 0.111(5) 0.288(10) 0.101(4) 0.035(5) 0.006(4) 0.123(6)
F12 0.090(4) 0.132(5) 0.162(6) -0.064(4) 0.000(4) 0.046(4)
O4 0.049(2) 0.052(2) 0.062(3) -0.001(2) 0.002(2) 0.0060(19)
Cu2 0.0425(4) 0.0681(6) 0.0653(5) -0.0133(4) 0.0009(3) -0.0006(4)
O5 0.051(3) 0.078(3) 0.074(3) -0.012(3) 0.000(2) -0.005(2)
C11 0.088(6) 0.082(6) 0.101(7) -0.013(5) -0.014(6) -0.023(5)
F13 0.137(5) 0.123(5) 0.146(6) 0.000(4) -0.063(5) -0.053(4)
F14 0.197(8) 0.084(4) 0.234(10) -0.010(5) 0.002(7) -0.001(5)
F15 0.224(10) 0.279(11) 0.189(8) -0.125(8) 0.118(8) -0.194(9)
C12 0.052(4) 0.068(4) 0.072(5) -0.017(4) -0.010(3) 0.010(3)
C13 0.081(5) 0.074(5) 0.066(5) -0.013(4) -0.019(4) -0.001(4)
C14 0.065(4) 0.070(5) 0.069(5) -0.013(4) 0.004(4) 0.015(4)
C15 0.102(7) 0.081(6) 0.082(6) -0.002(5) -0.013(6) -0.007(5)
F16 0.126(7) 0.54(3) 0.126(7) 0.130(11) 0.017(5) -0.053(11)
F17 0.364(16) 0.269(12) 0.070(4) 0.024(6) -0.041(7) -0.157(12)
F18 0.52(3) 0.173(9) 0.171(9) 0.088(8) 0.131(13) 0.159(13)
O6 0.063(3) 0.094(4) 0.066(3) -0.016(3) 0.006(3) -0.015(3)
O7 0.045(3) 0.081(3) 0.086(3) -0.022(3) -0.003(2) 0.003(2)
C16 0.071(5) 0.096(7) 0.097(7) 0.006(5) 0.018(5) 0.024(5)
F19 0.210(8) 0.119(5) 0.125(5) 0.032(4) 0.026(5) 0.043(5)
F20 0.119(5) 0.105(4) 0.150(5) -0.038(4) 0.009(4) 0.025(4)
F21 0.069(4) 0.117(5) 0.343(12) 0.009(6) 0.080(5) 0.026(3)
C17 0.051(4) 0.080(5) 0.064(4) 0.001(4) 0.017(3) 0.006(4)
C18 0.041(4) 0.103(6) 0.067(5) -0.003(4) 0.001(3) 0.001(4)
C19 0.049(4) 0.100(6) 0.061(4) -0.009(4) 0.010(3) -0.012(4)
C20 0.065(6) 0.111(8) 0.101(7) -0.023(6) 0.000(5) -0.031(5)
F22 0.061(4) 0.231(11) 0.53(2) -0.201(13) -0.014(8) -0.044(5)
F23 0.266(13) 0.146(8) 0.258(13) 0.013(8) -0.091(10) -0.122(9)
F24 0.271(13) 0.357(16) 0.179(9) -0.178(11) 0.088(9) -0.198(12)
O8 0.050(3) 0.080(3) 0.079(3) -0.014(3) 0.000(2) -0.004(2)
O01 0.050(2) 0.043(2) 0.060(2) -0.0014(19) -0.0012(19) -0.0014(18)
N1 0.052(3) 0.046(3) 0.059(3) -0.003(2) 0.007(2) -0.006(2)
C01 0.058(4) 0.061(4) 0.085(5) -0.005(4) 0.028(4) -0.009(3)
C011 0.098(7) 0.073(6) 0.094(7) -0.018(5) 0.041(6) -0.010(5)
C012 0.052(5) 0.106(8) 0.123(8) -0.015(7) 0.016(5) -0.017(5)
C02 0.089(6) 0.071(5) 0.094(6) 0.009(4) 0.040(5) -0.003(4)
C021 0.150(13) 0.090(9) 0.163(17) 0.004(10) 0.101(13) -0.022(8)
C022 0.133(10) 0.109(8) 0.075(6) 0.015(6) 0.023(6) 0.027(7)
N2 0.068(4) 0.048(3) 0.086(4) 0.010(3) 0.022(3) 0.004(3)
O02 0.114(5) 0.051(3) 0.119(5) 0.012(3) 0.044(4) 0.006(3)
C03 0.047(3) 0.044(3) 0.062(4) -0.002(3) 0.003(3) -0.007(3)
C04 0.045(3) 0.050(3) 0.055(4) -0.004(3) 0.004(3) -0.006(3)
C05 0.043(3) 0.045(4) 0.067(4) -0.001(3) 0.006(3) -0.003(3)
N3 0.052(3) 0.050(3) 0.068(4) -0.005(2) 0.010(3) -0.004(2)
N4 0.056(3) 0.057(3) 0.064(3) 0.000(3) 0.014(3) -0.009(3)
C4N 0.097(7) 0.071(6) 0.096(8) 0.009(5) 0.046(6) -0.008(5)
C06 0.054(4) 0.048(4) 0.064(4) -0.005(3) 0.009(3) -0.001(3)
C1S 0.164(18) 0.24(3) 0.23(3) -0.01(2) -0.015(18) 0.004(17)
C2S 0.25(4) 0.38(5) 0.33(4) 0.14(4) -0.10(4) 0.01(4)
C3S 0.72(9) 0.36(5) 0.19(3) 0.10(3) -0.14(4) -0.29(6)

loop_
_atom_type_symbol
_atom_type_description
_atom_type_scat_dispersion_real
_atom_type_scat_dispersion_imag
_atom_type_scat_source
C C 0.0033 0.0016 'International Tables Vol C Tables 4.2.6.8 and 6.1.1.4'
H H 0.0000 0.0000 'International Tables Vol C Tables 4.2.6.8 and 6.1.1.4'
N N 0.0061 0.0033 'International Tables Vol C Tables 4.2.6.8 and 6.1.1.4'
O O 0.0106 0.0060 'International Tables Vol C Tables 4.2.6.8 and 6.1.1.4'
F F 0.0171 0.0103 'International Tables Vol C Tables 4.2.6.8 and 6.1.1.4'
Cu Cu 0.3201 1.2651 'International Tables Vol C Tables 4.2.6.8 and 6.1.1.4'

loop_
_geom_angle_atom_site_label_1
_geom_angle_atom_site_label_2
_geom_angle_atom_site_label_3
_geom_angle
_geom_angle_site_symmetry_1
_geom_angle_site_symmetry_3
_geom_angle_publ_flag
O1 Cu1 O4 166.6(2) . . ?
O1 Cu1 O2 91.3(2) . . ?
O4 Cu1 O2 90.1(2) . . ?
O1 Cu1 O01 89.35(18) . . ?
O4 Cu1 O01 88.33(18) . . ?
O2 Cu1 O01 175.9(2) . . ?
O1 Cu1 O3 103.8(2) . . ?
O4 Cu1 O3 89.22(18) . . ?
O2 Cu1 O3 97.7(2) . . ?
O01 Cu1 O3 85.99(18) . . ?
C2 O1 Cu1 125.2(5) . . ?
F2 C1 F3 111.2(16) . . ?
F2 C1 F1 104.4(15) . . ?
F3 C1 F1 98.5(13) . . ?
F2 C1 C2 117.9(10) . . ?
F3 C1 C2 113.7(13) . . ?
F1 C1 C2 108.7(13) . . ?
O1 C2 C3 128.3(7) . . ?
O1 C2 C1 114.4(8) . . ?
C3 C2 C1 117.3(8) . . ?
C2 C3 C4 121.1(7) . . ?
O2 C4 C3 128.0(7) . . ?
O2 C4 C5 114.4(7) . . ?
C3 C4 C5 117.6(7) . . ?
F6 C5 F4 105.9(13) . . ?
F6 C5 F5 108.2(14) . . ?
F4 C5 F5 97.8(11) . . ?
F6 C5 C4 117.5(8) . . ?
F4 C5 C4 112.7(11) . . ?
F5 C5 C4 112.9(10) . . ?
C4 O2 Cu1 124.4(5) . . ?
C7 O3 Cu1 120.2(4) . . ?
F7 C6 F8 103.8(12) . . ?
F7 C6 F9 103.8(12) . . ?
F8 C6 F9 101.7(11) . . ?
F7 C6 C7 113.1(10) . . ?
F8 C6 C7 115.6(8) . . ?
F9 C6 C7 117.2(8) . . ?
O3 C7 C8 128.3(7) . . ?
O3 C7 C6 114.7(7) . . ?
C8 C7 C6 116.9(7) . . ?
C9 C8 C7 123.3(7) . . ?
O4 C9 C8 129.9(6) . . ?
O4 C9 C10 112.5(6) . . ?
C8 C9 C10 117.6(6) . . ?
F12 C10 F11 108.4(8) . . ?
F12 C10 F10 103.6(8) . . ?
F11 C10 F10 105.8(8) . . ?
F12 C10 C9 112.9(7) . . ?
F11 C10 C9 115.2(7) . . ?
F10 C10 C9 110.0(7) . . ?
C9 O4 Cu1 124.8(4) . . ?
O8 Cu2 O5 174.6(2) . . ?
O8 Cu2 O7 90.7(2) . . ?
O5 Cu2 O7 86.5(2) . . ?
O8 Cu2 N3 88.2(2) . . ?
O5 Cu2 N3 92.6(2) . . ?
O7 Cu2 N3 157.6(2) . . ?
O8 Cu2 O6 96.2(2) . . ?
O5 Cu2 O6 89.0(2) . . ?
O7 Cu2 O6 104.3(2) . . ?
N3 Cu2 O6 98.1(2) . . ?
C12 O5 Cu2 126.0(5) . . ?
F15 C11 F13 114.0(10) . . ?
F15 C11 F14 99.3(10) . . ?
F13 C11 F14 99.3(9) . . ?
F15 C11 C12 116.2(9) . . ?
F13 C11 C12 116.2(9) . . ?
F14 C11 C12 108.5(8) . . ?
O5 C12 C13 130.4(8) . . ?
O5 C12 C11 113.0(8) . . ?
C13 C12 C11 116.6(7) . . ?
C12 C13 C14 123.3(7) . . ?
O6 C14 C13 128.1(8) . . ?
O6 C14 C15 114.5(8) . . ?
C13 C14 C15 117.4(7) . . ?
F18 C15 F17 103.0(12) . . ?
F18 C15 F16 103.2(13) . . ?
F17 C15 F16 103.6(12) . . ?
F18 C15 C14 112.8(10) . . ?
F17 C15 C14 117.8(9) . . ?
F16 C15 C14 114.7(9) . . ?
C14 O6 Cu2 122.3(5) . . ?
C17 O7 Cu2 125.1(5) . . ?
F21 C16 F20 106.6(9) . . ?
F21 C16 F19 108.4(9) . . ?
F20 C16 F19 103.9(9) . . ?
F21 C16 C17 113.2(8) . . ?
F20 C16 C17 114.4(8) . . ?
F19 C16 C17 109.7(8) . . ?
O7 C17 C18 128.7(7) . . ?
O7 C17 C16 113.8(7) . . ?
C18 C17 C16 117.6(7) . . ?
C19 C18 C17 120.3(7) . . ?
O8 C19 C18 129.6(7) . . ?
O8 C19 C20 112.9(8) . . ?
C18 C19 C20 117.5(8) . . ?
F24 C20 F22 108.7(12) . . ?
F24 C20 F23 101.9(13) . . ?
F22 C20 F23 101.9(12) . . ?
F24 C20 C19 114.2(9) . . ?
F22 C20 C19 115.2(10) . . ?
F23 C20 C19 113.6(9) . . ?
C19 O8 Cu2 125.1(5) . . ?
N1 O01 Cu1 118.6(3) . . ?
O01 N1 C03 124.8(5) . . ?
O01 N1 C01 121.1(5) . . ?
C03 N1 C01 113.6(5) . . ?
N1 C01 C011 110.3(6) . . ?
N1 C01 C012 106.3(7) . . ?
C011 C01 C012 110.0(8) . . ?
N1 C01 C02 99.9(6) . . ?
C011 C01 C02 115.4(8) . . ?
C012 C01 C02 114.1(7) . . ?
N2 C02 C021 109.3(9) . . ?
N2 C02 C01 101.6(6) . . ?
C021 C02 C01 116.8(10) . . ?
N2 C02 C022 105.6(8) . . ?
C021 C02 C022 110.6(12) . . ?
C01 C02 C022 111.9(8) . . ?
O02 N2 C03 124.9(6) . . ?
O02 N2 C02 123.1(6) . . ?
C03 N2 C02 111.1(6) . . ?
N1 C03 N2 107.5(6) . . ?
N1 C03 C04 127.4(6) . . ?
N2 C03 C04 125.1(6) . . ?
C06 C04 C05 104.5(6) . . ?
C06 C04 C03 126.7(6) . . ?
C05 C04 C03 128.7(6) . . ?
N3 C05 C04 110.4(6) . . ?
C05 N3 N4 105.5(5) . . ?
C05 N3 Cu2 125.2(4) . . ?
N4 N3 Cu2 127.9(4) . . ?
C06 N4 N3 111.5(5) . . ?
C06 N4 C4N 125.9(7) . . ?
N3 N4 C4N 122.6(7) . . ?
N4 C06 C04 108.0(6) . . ?
C3S C2S C1S 126(3) . . ?
C3S C3S C2S 92(3) 3_667 . ?

loop_
_geom_bond_atom_site_label_1
_geom_bond_atom_site_label_2
_geom_bond_distance
_geom_bond_site_symmetry_2
_geom_bond_publ_flag
Cu1 O1 1.926(4) . ?
Cu1 O4 1.941(4) . ?
Cu1 O2 1.957(5) . ?
Cu1 O01 1.959(4) . ?
Cu1 O3 2.196(5) . ?
O1 C2 1.246(8) . ?
C1 F2 1.223(13) . ?
C1 F3 1.227(18) . ?
C1 F1 1.31(2) . ?
C1 C2 1.520(13) . ?
C2 C3 1.373(11) . ?
C3 C4 1.384(11) . ?
C4 O2 1.244(8) . ?
C4 C5 1.515(12) . ?
C5 F6 1.186(12) . ?
C5 F4 1.248(15) . ?
C5 F5 1.287(13) . ?
O3 C7 1.218(8) . ?
C6 F7 1.189(12) . ?
C6 F8 1.247(12) . ?
C6 F9 1.257(12) . ?
C6 C7 1.523(11) . ?
C7 C8 1.415(10) . ?
C8 C9 1.368(10) . ?
C9 O4 1.247(8) . ?
C9 C10 1.528(10) . ?
C10 F12 1.298(10) . ?
C10 F11 1.288(10) . ?
C10 F10 1.318(11) . ?
Cu2 O8 1.937(5) . ?
Cu2 O5 1.946(5) . ?
Cu2 O7 1.970(5) . ?
Cu2 N3 2.026(5) . ?
Cu2 O6 2.176(5) . ?
O5 C12 1.254(9) . ?
C11 F15 1.246(13) . ?
C11 F13 1.272(11) . ?
C11 F14 1.375(12) . ?
C11 C12 1.518(12) . ?
C12 C13 1.351(12) . ?
C13 C14 1.401(12) . ?
C14 O6 1.219(9) . ?
C14 C15 1.508(13) . ?
C15 F18 1.210(12) . ?
C15 F17 1.232(11) . ?
C15 F16 1.235(13) . ?
O7 C17 1.252(8) . ?
C16 F21 1.281(10) . ?
C16 F20 1.299(11) . ?
C16 F19 1.321(11) . ?
C16 C17 1.525(11) . ?
C17 C18 1.370(11) . ?
C18 C19 1.371(12) . ?
C19 O8 1.254(9) . ?
C19 C20 1.518(12) . ?
C20 F24 1.203(13) . ?
C20 F22 1.223(12) . ?
C20 F23 1.245(14) . ?
O01 N1 1.308(6) . ?
N1 C03 1.329(8) . ?
N1 C01 1.488(8) . ?
C01 C011 1.532(11) . ?
C01 C012 1.532(12) . ?
C01 C02 1.535(11) . ?
C02 N2 1.487(10) . ?
C02 C021 1.513(15) . ?
C02 C022 1.572(15) . ?
N2 O02 1.243(7) . ?
N2 C03 1.365(8) . ?
C03 C04 1.418(9) . ?
C04 C06 1.384(9) . ?
C04 C05 1.400(9) . ?
C05 N3 1.345(9) . ?
N3 N4 1.353(8) . ?
N4 C06 1.329(8) . ?
N4 C4N 1.464(10) . ?
C1S C2S 1.503(18) . ?
C2S C3S 1.487(19) . ?
C3S C3S 1.52(2) 3_667 ?
